data_4507758
loop_
_publ_author_name
'Uebler, Jacob W.'
'Pochodylo, Amy L.'
'Staples, Richard J.'
'LaDuca, Robert L.'

_publ_section_title
;
 Control of Self-Penetration and Dimensionality in Luminescent Cadmium
 Succinate Coordination Polymers via Isomeric Dipyridylamide Ligands
;
_journal_issue 5
_journal_name_full 'Crystal Growth &amp; Design'
_journal_page_first 2220
_journal_paper_doi 10.1021/cg4003302
_journal_volume 13
_journal_year 2013
_chemical_formula_sum 'C15 H13 Cd N3 O5'
_chemical_formula_weight 427.68
_space_group_IT_number 7
_symmetry_cell_setting monoclinic
_symmetry_space_group_name_Hall 'P -2yc'
_symmetry_space_group_name_H-M 'P 1 c 1'
_atom_sites_solution_hydrogens geom
_atom_sites_solution_primary direct
_atom_sites_solution_secondary difmap
_audit_creation_method SHELXL-97
_audit_update_record
;
2013-02-28 # Formatted by publCIF
;
_cell_angle_alpha 90.00
_cell_angle_beta 101.790(3)
_cell_angle_gamma 90.00
_cell_formula_units_Z 4
_cell_length_a 10.368(2)
_cell_length_b 9.283(2)
_cell_length_c 16.084(4)
_cell_measurement_reflns_used 1781
_cell_measurement_temperature 173(2)
_cell_measurement_theta_max 25.28
_cell_measurement_theta_min 2.19
_cell_volume 1515.4(6)
_computing_cell_refinement 'Bruker SAINT'
_computing_data_collection 'Bruker APEX2'
_computing_data_reduction 'Bruker SAINT'
_computing_molecular_graphics 'Bruker SHELXTL'
_computing_publication_material 'Bruker SHELXTL'
_computing_structure_refinement 'SHELXL-97 (Sheldrick, 2008)'
_computing_structure_solution 'SHELXS-97 (Sheldrick, 2008)'
_diffrn_ambient_temperature 173(2)
_diffrn_measured_fraction_theta_full 0.994
_diffrn_measured_fraction_theta_max 0.985
_diffrn_measurement_device_type 'Bruker APEX-II CCD'
_diffrn_measurement_method '\f and \w scans'
_diffrn_radiation_monochromator graphite
_diffrn_radiation_source 'fine-focus sealed tube'
_diffrn_radiation_type MoK\a
_diffrn_radiation_wavelength 0.71073
_diffrn_reflns_av_R_equivalents 0.1058
_diffrn_reflns_av_sigmaI/netI 0.1071
_diffrn_reflns_limit_h_max 12
_diffrn_reflns_limit_h_min -12
_diffrn_reflns_limit_k_max 11
_diffrn_reflns_limit_k_min -11
_diffrn_reflns_limit_l_max 19
_diffrn_reflns_limit_l_min 0
_diffrn_reflns_number 5265
_diffrn_reflns_theta_full 25.00
_diffrn_reflns_theta_max 25.44
_diffrn_reflns_theta_min 2.01
_exptl_absorpt_coefficient_mu 1.473
_exptl_absorpt_correction_T_max 0.8114
_exptl_absorpt_correction_T_min 0.6687
_exptl_absorpt_correction_type multi-scan
_exptl_absorpt_process_details TWINABS
_exptl_crystal_colour colourless
_exptl_crystal_density_diffrn 1.875
_exptl_crystal_density_method 'not measured'
_exptl_crystal_description plate
_exptl_crystal_F_000 848
_exptl_crystal_size_max 0.30
_exptl_crystal_size_mid 0.24
_exptl_crystal_size_min 0.15
_refine_diff_density_max 1.383
_refine_diff_density_min -1.107
_refine_diff_density_rms 0.207
_refine_ls_abs_structure_details 'Flack H D (1983), Acta Cryst. A39, 876-881'
_refine_ls_abs_structure_Flack 0.09(12)
_refine_ls_extinction_method none
_refine_ls_goodness_of_fit_ref 1.091
_refine_ls_hydrogen_treatment mixed
_refine_ls_matrix_type full
_refine_ls_number_parameters 307
_refine_ls_number_reflns 2777
_refine_ls_number_restraints 5
_refine_ls_restrained_S_all 1.090
_refine_ls_R_factor_all 0.1020
_refine_ls_R_factor_gt 0.0718
_refine_ls_shift/su_max 0.000
_refine_ls_shift/su_mean 0.000
_refine_ls_structure_factor_coef Fsqd
_refine_ls_weighting_details 'calc w=1/[\s^2^(Fo^2^)+(0.0291P)^2^+22.4434P] where P=(Fo^2^+2Fc^2^)/3'
_refine_ls_weighting_scheme calc
_refine_ls_wR_factor_gt 0.1466
_refine_ls_wR_factor_ref 0.1636
_reflns_number_gt 2115
_reflns_number_total 2777
_reflns_threshold_expression >2sigma(I)
_cod_data_source_file cg4003302_si_002.cif
_cod_data_source_block pc
_cod_original_sg_symbol_H-M Pc
_cod_database_code 4507758

loop_
_symmetry_equiv_pos_as_xyz
'x, y, z'
'x, -y, z+1/2'

loop_
_atom_site_label
_atom_site_type_symbol
_atom_site_fract_x
_atom_site_fract_y
_atom_site_fract_z
_atom_site_U_iso_or_equiv
_atom_site_adp_type
_atom_site_occupancy
_atom_site_symmetry_multiplicity
_atom_site_calc_flag
_atom_site_refinement_flags
Cd1 Cd 0.70020(11) 0.13988(17) 0.15512(8) 0.0306(5) Uani 1 1 d .
Cd2 Cd 0.97169(11) -0.11675(17) 0.25426(8) 0.0260(4) Uani 1 1 d .
O1 O 0.839(2) 0.059(2) 0.3037(13) 0.056(5) Uani 1 1 d .
O2 O 0.695(2) 0.213(2) 0.2932(12) 0.056(5) Uani 1 1 d .
O3 O 1.0090(19) 0.171(2) 0.6203(13) 0.047(5) Uani 1 1 d .
O4 O 0.8361(17) 0.0314(17) 0.6171(12) 0.034(4) Uani 1 1 d .
O5 O 1.057(2) -0.159(2) 0.3996(11) 0.040(2) Uani 1 1 d .
O6 O 1.1712(19) -0.268(2) 0.3144(11) 0.040(2) Uani 1 1 d .
O7 O 1.495(2) -0.279(2) 0.5942(11) 0.040(2) Uani 1 1 d .
O8 O 1.6092(18) -0.1755(19) 0.5143(11) 0.033(4) Uani 1 1 d .
O9 O 1.479(3) 0.422(3) 0.3887(14) 0.068(8) Uani 1 1 d .
O10 O 1.186(2) 0.598(3) 0.0174(13) 0.053(6) Uani 1 1 d .
N1 N 0.863(2) 0.308(2) 0.1459(14) 0.041(5) Uani 1 1 d .
N2 N 1.2470(15) 0.650(2) 0.1556(10) 0.038(4) Uani 1 1 d .
H2 H 1.2354 0.6275 0.2066 0.045 Uiso 1 1 calc R
N3 N 1.546(2) 0.952(3) 0.1513(12) 0.038(4) Uani 1 1 d .
N4 N 1.118(2) 0.071(2) 0.2600(14) 0.033(5) Uani 1 1 d .
N5 N 1.4958(15) 0.426(2) 0.2524(13) 0.035(3) Uani 1 1 d D
H5N H 1.4662 0.3842 0.2030 0.042 Uiso 1 1 calc RD
N6 N 1.803(2) 0.718(2) 0.2580(15) 0.035(3) Uani 1 1 d .
C1 C 0.768(4) 0.134(4) 0.331(2) 0.053(3) Uani 1 1 d .
C2 C 0.766(2) 0.133(3) 0.4311(14) 0.053(3) Uani 1 1 d .
H2A H 0.7467 0.2323 0.4471 0.064 Uiso 1 1 calc R
H2B H 0.6898 0.0727 0.4384 0.064 Uiso 1 1 calc R
C3 C 0.866(2) 0.089(3) 0.4853(14) 0.053(3) Uani 1 1 d .
H3A H 0.9422 0.1257 0.4633 0.064 Uiso 1 1 calc R
H3B H 0.8661 -0.0165 0.4770 0.064 Uiso 1 1 calc R
C4 C 0.905(4) 0.108(4) 0.577(2) 0.053(3) Uani 1 1 d .
C5 C 1.162(3) -0.224(4) 0.3871(18) 0.053(3) Uani 1 1 d .
C6 C 1.276(3) -0.223(3) 0.4672(15) 0.053(3) Uani 1 1 d .
H6A H 1.2850 -0.1240 0.4908 0.064 Uiso 1 1 calc R
H6B H 1.2520 -0.2868 0.5107 0.064 Uiso 1 1 calc R
C7 C 1.399(3) -0.266(3) 0.4528(15) 0.053(3) Uani 1 1 d .
H7A H 1.4162 -0.2145 0.4023 0.064 Uiso 1 1 calc R
H7B H 1.3949 -0.3704 0.4393 0.064 Uiso 1 1 calc R
C8 C 1.511(3) -0.241(3) 0.5239(16) 0.045(7) Uani 1 1 d .
C11 C 0.892(3) 0.329(4) 0.070(2) 0.063(7) Uani 1 1 d .
H11 H 0.8353 0.2860 0.0225 0.075 Uiso 1 1 calc R
C12 C 0.996(3) 0.407(4) 0.053(2) 0.063(7) Uani 1 1 d .
H12 H 1.0200 0.4046 -0.0005 0.075 Uiso 1 1 calc R
C13 C 1.060(3) 0.485(3) 0.1153(18) 0.047(4) Uani 1 1 d D
C14 C 1.043(3) 0.477(3) 0.1915(18) 0.047(4) Uani 1 1 d .
H14 H 1.0940 0.5352 0.2348 0.056 Uiso 1 1 calc R
C15 C 0.948(3) 0.380(3) 0.210(2) 0.047(4) Uani 1 1 d .
H15 H 0.9426 0.3632 0.2678 0.056 Uiso 1 1 calc R
C16 C 1.498(3) 0.873(3) 0.078(2) 0.047(4) Uani 1 1 d .
H16 H 1.5363 0.8856 0.0297 0.056 Uiso 1 1 calc R
C17 C 1.399(3) 0.781(3) 0.075(2) 0.054(6) Uani 1 1 d .
H17 H 1.3595 0.7376 0.0221 0.064 Uiso 1 1 calc R
C18 C 1.351(3) 0.747(3) 0.1491(19) 0.054(6) Uani 1 1 d .
C19 C 1.398(4) 0.831(3) 0.2208(17) 0.056(7) Uani 1 1 d .
H19 H 1.3618 0.8243 0.2703 0.067 Uiso 1 1 calc R
C20 C 1.497(4) 0.921(3) 0.216(2) 0.056(7) Uani 1 1 d .
H20 H 1.5366 0.9678 0.2679 0.067 Uiso 1 1 calc R
C21 C 1.166(2) 0.591(3) 0.0884(17) 0.048(7) Uani 1 1 d D
C22 C 1.159(3) 0.151(3) 0.328(2) 0.043(4) Uani 1 1 d .
H22 H 1.1123 0.1349 0.3721 0.052 Uiso 1 1 calc R
C23 C 1.251(2) 0.248(3) 0.3455(18) 0.043(4) Uani 1 1 d .
H23 H 1.2658 0.2989 0.3978 0.052 Uiso 1 1 calc R
C24 C 1.328(2) 0.275(3) 0.2831(16) 0.043(4) Uani 1 1 d D
C25 C 1.290(2) 0.207(3) 0.2108(16) 0.036(4) Uani 1 1 d .
H25 H 1.3330 0.2289 0.1657 0.043 Uiso 1 1 calc R
C26 C 1.182(3) 0.098(3) 0.1949(19) 0.036(4) Uani 1 1 d .
H26 H 1.1591 0.0492 0.1420 0.043 Uiso 1 1 calc R
C27 C 1.750(3) 0.653(2) 0.1897(18) 0.040(7) Uani 1 1 d .
H27 H 1.7829 0.6699 0.1398 0.048 Uiso 1 1 calc R
C28 C 1.639(2) 0.554(3) 0.1860(16) 0.037(6) Uani 1 1 d .
H28 H 1.5970 0.5103 0.1340 0.044 Uiso 1 1 calc R
C29 C 1.600(3) 0.527(3) 0.257(2) 0.063(10) Uani 1 1 d .
C30 C 1.667(5) 0.586(4) 0.334(2) 0.075(13) Uani 1 1 d .
H30 H 1.6465 0.5556 0.3862 0.090 Uiso 1 1 calc R
C31 C 1.767(3) 0.692(3) 0.3329(18) 0.045(5) Uani 1 1 d .
H31 H 1.8075 0.7414 0.3832 0.053 Uiso 1 1 calc R
C32 C 1.441(2) 0.391(3) 0.3144(16) 0.045(5) Uani 1 1 d D

loop_
_atom_site_aniso_label
_atom_site_aniso_U_11
_atom_site_aniso_U_22
_atom_site_aniso_U_33
_atom_site_aniso_U_23
_atom_site_aniso_U_13
_atom_site_aniso_U_12
Cd1 0.0268(10) 0.0429(9) 0.0224(10) 0.0050(7) 0.0057(8) 0.0051(8)
Cd2 0.0290(10) 0.0292(7) 0.0200(9) 0.0015(7) 0.0053(7) 0.0045(8)
O1 0.058(10) 0.074(10) 0.040(7) -0.008(7) 0.015(7) 0.047(8)
O2 0.058(10) 0.074(10) 0.040(7) -0.008(7) 0.015(7) 0.047(8)
O3 0.040(11) 0.053(11) 0.056(11) -0.007(9) 0.022(9) -0.013(9)
O4 0.014(8) 0.042(9) 0.051(10) -0.024(8) 0.018(7) -0.017(7)
O5 0.037(4) 0.063(6) 0.022(4) 0.012(5) 0.011(3) 0.023(6)
O6 0.037(4) 0.063(6) 0.022(4) 0.012(5) 0.011(3) 0.023(6)
O7 0.037(4) 0.063(6) 0.022(4) 0.012(5) 0.011(3) 0.023(6)
O8 0.019(8) 0.044(9) 0.037(8) -0.003(7) 0.005(6) -0.015(8)
O9 0.08(2) 0.098(16) 0.034(13) -0.015(12) 0.037(13) -0.052(16)
O10 0.039(13) 0.097(16) 0.025(11) -0.001(10) 0.008(9) -0.016(12)
N1 0.045(13) 0.032(10) 0.042(12) 0.002(9) 0.000(10) 0.007(10)
N2 0.014(6) 0.087(11) 0.012(6) 0.001(7) 0.002(5) -0.006(7)
N3 0.014(6) 0.087(11) 0.012(6) 0.001(7) 0.002(5) -0.006(7)
N4 0.030(11) 0.034(10) 0.039(11) 0.016(8) 0.012(8) 0.026(9)
N5 0.009(7) 0.048(8) 0.048(9) 0.008(7) 0.007(6) 0.004(6)
N6 0.009(7) 0.048(8) 0.048(9) 0.008(7) 0.007(6) 0.004(6)
C1 0.043(5) 0.093(8) 0.025(4) 0.005(5) 0.007(3) 0.033(6)
C2 0.043(5) 0.093(8) 0.025(4) 0.005(5) 0.007(3) 0.033(6)
C3 0.043(5) 0.093(8) 0.025(4) 0.005(5) 0.007(3) 0.033(6)
C4 0.043(5) 0.093(8) 0.025(4) 0.005(5) 0.007(3) 0.033(6)
C5 0.043(5) 0.093(8) 0.025(4) 0.005(5) 0.007(3) 0.033(6)
C6 0.043(5) 0.093(8) 0.025(4) 0.005(5) 0.007(3) 0.033(6)
C7 0.043(5) 0.093(8) 0.025(4) 0.005(5) 0.007(3) 0.033(6)
C8 0.041(14) 0.073(18) 0.015(10) -0.011(11) -0.007(9) 0.026(14)
C11 0.025(10) 0.099(18) 0.069(14) 0.018(13) 0.021(10) -0.007(12)
C12 0.025(10) 0.099(18) 0.069(14) 0.018(13) 0.021(10) -0.007(12)
C13 0.030(7) 0.057(9) 0.057(8) -0.001(7) 0.016(6) 0.007(7)
C14 0.030(7) 0.057(9) 0.057(8) -0.001(7) 0.016(6) 0.007(7)
C15 0.030(7) 0.057(9) 0.057(8) -0.001(7) 0.016(6) 0.007(7)
C16 0.030(7) 0.057(9) 0.057(8) -0.001(7) 0.016(6) 0.007(7)
C17 0.025(10) 0.058(12) 0.075(14) 0.006(10) 0.003(9) -0.028(9)
C18 0.025(10) 0.058(12) 0.075(14) 0.006(10) 0.003(9) -0.028(9)
C19 0.10(2) 0.032(10) 0.050(11) 0.007(9) 0.042(12) 0.031(11)
C20 0.10(2) 0.032(10) 0.050(11) 0.007(9) 0.042(12) 0.031(11)
C21 0.033(14) 0.063(17) 0.054(16) 0.008(13) 0.019(12) 0.027(13)
C22 0.015(7) 0.052(9) 0.054(9) 0.002(7) -0.012(6) 0.010(6)
C23 0.015(7) 0.052(9) 0.054(9) 0.002(7) -0.012(6) 0.010(6)
C24 0.015(7) 0.052(9) 0.054(9) 0.002(7) -0.012(6) 0.010(6)
C25 0.024(9) 0.037(9) 0.051(11) 0.019(8) 0.021(8) -0.002(8)
C26 0.024(9) 0.037(9) 0.051(11) 0.019(8) 0.021(8) -0.002(8)
C27 0.039(16) 0.022(11) 0.059(17) -0.008(10) 0.008(12) -0.018(11)
C28 0.024(12) 0.038(13) 0.056(15) -0.002(11) 0.023(11) 0.009(10)
C29 0.014(12) 0.038(14) 0.13(3) -0.031(17) -0.014(16) -0.003(11)
C30 0.09(3) 0.07(2) 0.09(3) 0.035(19) 0.06(2) 0.04(2)
C31 0.041(11) 0.053(11) 0.038(10) -0.001(9) 0.004(9) 0.021(9)
C32 0.041(11) 0.053(11) 0.038(10) -0.001(9) 0.004(9) 0.021(9)

loop_
_atom_type_symbol
_atom_type_description
_atom_type_scat_dispersion_real
_atom_type_scat_dispersion_imag
_atom_type_scat_source
C C 0.0033 0.0016 'International Tables Vol C Tables 4.2.6.8 and 6.1.1.4'
H H 0.0000 0.0000 'International Tables Vol C Tables 4.2.6.8 and 6.1.1.4'
N N 0.0061 0.0033 'International Tables Vol C Tables 4.2.6.8 and 6.1.1.4'
O O 0.0106 0.0060 'International Tables Vol C Tables 4.2.6.8 and 6.1.1.4'
Cd Cd -0.8075 1.2024 'International Tables Vol C Tables 4.2.6.8 and 6.1.1.4'

loop_
_geom_angle_atom_site_label_1
_geom_angle_atom_site_label_2
_geom_angle_atom_site_label_3
_geom_angle
_geom_angle_site_symmetry_1
_geom_angle_site_symmetry_3
O4 Cd1 O8 89.3(6) 2_554 2_454
O4 Cd1 N1 87.4(7) 2_554 .
O8 Cd1 N1 89.9(7) 2_454 .
O4 Cd1 O2 126.3(6) 2_554 .
O8 Cd1 O2 144.4(6) 2_454 .
N1 Cd1 O2 91.5(8) . .
O4 Cd1 N3 85.9(7) 2_554 1_445
O8 Cd1 N3 86.6(7) 2_454 1_445
N1 Cd1 N3 172.5(8) . 1_445
O2 Cd1 N3 95.2(8) . 1_445
O4 Cd1 O7 140.5(6) 2_554 2_454
O8 Cd1 O7 52.8(6) 2_454 2_454
N1 Cd1 O7 101.4(7) . 2_454
O2 Cd1 O7 92.2(6) . 2_454
N3 Cd1 O7 81.8(7) 1_445 2_454
O4 Cd1 O1 78.1(6) 2_554 .
O8 Cd1 O1 167.3(6) 2_454 .
N1 Cd1 O1 88.8(8) . .
O2 Cd1 O1 48.2(6) . .
N3 Cd1 O1 93.2(8) 1_445 .
O7 Cd1 O1 139.7(6) 2_454 .
N4 Cd2 O3 88.1(7) . 2_554
N4 Cd2 N6 170.9(8) . 1_445
O3 Cd2 N6 98.6(8) 2_554 1_445
N4 Cd2 O5 88.5(8) . .
O3 Cd2 O5 141.7(7) 2_554 .
N6 Cd2 O5 89.9(8) 1_445 .
N4 Cd2 O1 83.5(8) . .
O3 Cd2 O1 132.7(7) 2_554 .
N6 Cd2 O1 87.4(9) 1_445 .
O5 Cd2 O1 84.7(7) . .
N4 Cd2 O4 92.5(7) . 2_554
O3 Cd2 O4 54.4(6) 2_554 2_554
N6 Cd2 O4 86.6(7) 1_445 2_554
O5 Cd2 O4 163.9(6) . 2_554
O1 Cd2 O4 79.5(6) . 2_554
N4 Cd2 O6 85.6(7) . .
O3 Cd2 O6 87.5(6) 2_554 .
N6 Cd2 O6 100.7(7) 1_445 .
O5 Cd2 O6 54.2(6) . .
O1 Cd2 O6 137.7(7) . .
O4 Cd2 O6 141.8(5) 2_554 .
C1 O1 Cd2 173(3) . .
C1 O1 Cd1 84(2) . .
Cd2 O1 Cd1 97.9(7) . .
C1 O2 Cd1 101(2) . .
C4 O3 Cd2 97(2) . 2
C4 O4 Cd1 164(2) . 2
C4 O4 Cd2 90.0(19) . 2
Cd1 O4 Cd2 104.5(7) 2 2
C5 O5 Cd2 94.6(15) . .
C5 O6 Cd2 87.7(16) . .
C8 O7 Cd1 87.2(19) . 2_655
C8 O8 Cd1 97.6(15) . 2_655
C11 N1 C15 113(3) . .
C11 N1 Cd1 118(2) . .
C15 N1 Cd1 129.4(19) . .
C21 N2 C18 124(2) . .
C21 N2 H2 118.0 . .
C18 N2 H2 118.0 . .
C20 N3 C16 116(3) . .
C20 N3 Cd1 121(2) . 1_665
C16 N3 Cd1 122.4(19) . 1_665
C22 N4 C26 114(3) . .
C22 N4 Cd2 124(2) . .
C26 N4 Cd2 121.9(19) . .
C32 N5 C29 125(2) . .
C32 N5 H5N 117.4 . .
C29 N5 H5N 117.4 . .
C27 N6 C31 122(2) . .
C27 N6 Cd2 118.8(17) . 1_665
C31 N6 Cd2 119(2) . 1_665
O2 C1 O1 126(4) . .
O2 C1 C2 113(3) . .
O1 C1 C2 121(3) . .
C3 C2 C1 121(2) . .
C3 C2 H2A 107.2 . .
C1 C2 H2A 107.2 . .
C3 C2 H2B 107.2 . .
C1 C2 H2B 107.2 . .
H2A C2 H2B 106.8 . .
C2 C3 C4 132(2) . .
C2 C3 H3A 104.2 . .
C4 C3 H3A 104.2 . .
C2 C3 H3B 104.2 . .
C4 C3 H3B 104.2 . .
H3A C3 H3B 105.5 . .
O4 C4 O3 118(3) . .
O4 C4 C3 112(3) . .
O3 C4 C3 128(4) . .
O6 C5 O5 122(3) . .
O6 C5 C6 125(3) . .
O5 C5 C6 113(2) . .
C7 C6 C5 115.3(19) . .
C7 C6 H6A 108.5 . .
C5 C6 H6A 108.5 . .
C7 C6 H6B 108.5 . .
C5 C6 H6B 108.5 . .
H6A C6 H6B 107.5 . .
C6 C7 C8 115(2) . .
C6 C7 H7A 108.5 . .
C8 C7 H7A 108.5 . .
C6 C7 H7B 108.5 . .
C8 C7 H7B 108.5 . .
H7A C7 H7B 107.5 . .
O8 C8 O7 122(3) . .
O8 C8 C7 122(2) . .
O7 C8 C7 116(3) . .
O8 C8 Cd1 56.0(13) . 2_655
O7 C8 Cd1 66.3(15) . 2_655
C7 C8 Cd1 169(2) . 2_655
N1 C11 C12 126(4) . .
N1 C11 H11 116.9 . .
C12 C11 H11 116.9 . .
C13 C12 C11 116(3) . .
C13 C12 H12 121.8 . .
C11 C12 H12 121.8 . .
C14 C13 C12 124(3) . .
C14 C13 C21 122(3) . .
C12 C13 C21 114(3) . .
C13 C14 C15 119(3) . .
C13 C14 H14 120.7 . .
C15 C14 H14 120.7 . .
N1 C15 C14 121(3) . .
N1 C15 H15 119.6 . .
C14 C15 H15 119.6 . .
C17 C16 N3 121(3) . .
C17 C16 H16 119.5 . .
N3 C16 H16 119.5 . .
C16 C17 C18 120(3) . .
C16 C17 H17 119.8 . .
C18 C17 H17 119.8 . .
C19 C18 C17 117(2) . .
C19 C18 N2 116(3) . .
C17 C18 N2 127(2) . .
C20 C19 C18 117(3) . .
C20 C19 H19 121.7 . .
C18 C19 H19 121.7 . .
N3 C20 C19 128(3) . .
N3 C20 H20 116.0 . .
C19 C20 H20 116.0 . .
O10 C21 N2 122(2) . .
O10 C21 C13 124(3) . .
N2 C21 C13 113(2) . .
C23 C22 N4 132(4) . .
C23 C22 H22 113.9 . .
N4 C22 H22 113.9 . .
C22 C23 C24 117(3) . .
C22 C23 H23 121.4 . .
C24 C23 H23 121.4 . .
C25 C24 C23 115(2) . .
C25 C24 C32 132(2) . .
C23 C24 C32 112(2) . .
C24 C25 C26 124(2) . .
C24 C25 H25 118.0 . .
C26 C25 H25 118.0 . .
N4 C26 C25 117(3) . .
N4 C26 H26 121.4 . .
C25 C26 H26 121.4 . .
N6 C27 C28 122(2) . .
N6 C27 H27 119.0 . .
C28 C27 H27 119.0 . .
C29 C28 C27 117(2) . .
C29 C28 H28 121.3 . .
C27 C28 H28 121.3 . .
C28 C29 C30 121(3) . .
C28 C29 N5 116(3) . .
C30 C29 N5 123(4) . .
C29 C30 C31 119(3) . .
C29 C30 H30 120.5 . .
C31 C30 H30 120.5 . .
N6 C31 C30 118(3) . .
N6 C31 H31 121.1 . .
C30 C31 H31 121.1 . .
O9 C32 N5 127(2) . .
O9 C32 C24 123(2) . .
N5 C32 C24 110(2) . .

loop_
_geom_bond_atom_site_label_1
_geom_bond_atom_site_label_2
_geom_bond_distance
_geom_bond_site_symmetry_2
Cd1 O4 2.289(16) 2_554
Cd1 O8 2.292(18) 2_454
Cd1 N1 2.32(2) .
Cd1 O2 2.333(18) .
Cd1 N3 2.36(2) 1_445
Cd1 O7 2.51(2) 2_454
Cd1 O1 2.63(2) .
Cd1 C8 2.74(3) 2_454
Cd2 N4 2.30(2) .
Cd2 O3 2.32(2) 2_554
Cd2 N6 2.34(2) 1_445
Cd2 O5 2.357(18) .
Cd2 O1 2.375(18) .
Cd2 O4 2.491(18) 2_554
Cd2 O6 2.525(18) .
O1 C1 1.17(4) .
O2 C1 1.14(4) .
O3 C4 1.30(5) .
O3 Cd2 2.32(2) 2
O4 C4 1.27(4) .
O4 Cd1 2.289(16) 2
O4 Cd2 2.491(18) 2
O5 C5 1.29(4) .
O6 C5 1.26(3) .
O7 C8 1.23(3) .
O7 Cd1 2.51(2) 2_655
O8 C8 1.23(4) .
O8 Cd1 2.292(18) 2_655
O9 C32 1.21(3) .
O10 C21 1.21(3) .
N1 C11 1.34(4) .
N1 C15 1.39(4) .
N2 C21 1.34(3) .
N2 C18 1.43(3) .
N2 H2 0.8800 .
N3 C20 1.29(3) .
N3 C16 1.39(4) .
N3 Cd1 2.36(2) 1_665
N4 C22 1.32(4) .
N4 C26 1.37(3) .
N5 C32 1.29(3) .
N5 C29 1.42(3) .
N5 H5N 0.8800 .
N6 C27 1.28(3) .
N6 C31 1.35(4) .
N6 Cd2 2.34(2) 1_665
C1 C2 1.61(4) .
C2 C3 1.28(3) .
C2 H2A 0.9900 .
C2 H2B 0.9900 .
C3 C4 1.46(4) .
C3 H3A 0.9900 .
C3 H3B 0.9900 .
C5 C6 1.57(4) .
C6 C7 1.40(3) .
C6 H6A 0.9900 .
C6 H6B 0.9900 .
C7 C8 1.47(4) .
C7 H7A 0.9900 .
C7 H7B 0.9900 .
C8 Cd1 2.74(3) 2_655
C11 C12 1.37(5) .
C11 H11 0.9500 .
C12 C13 1.30(5) .
C12 H12 0.9500 .
C13 C14 1.27(4) .
C13 C21 1.597(19) .
C14 C15 1.42(4) .
C14 H14 0.9500 .
C15 H15 0.9500 .
C16 C17 1.33(4) .
C16 H16 0.9500 .
C17 C18 1.42(4) .
C17 H17 0.9500 .
C18 C19 1.39(4) .
C19 C20 1.34(5) .
C19 H19 0.9500 .
C20 H20 0.9500 .
C22 C23 1.30(4) .
C22 H22 0.9500 .
C23 C24 1.43(4) .
C23 H23 0.9500 .
C24 C25 1.31(3) .
C24 C32 1.594(18) .
C25 C26 1.49(4) .
C25 H25 0.9500 .
C26 H26 0.9500 .
C27 C28 1.46(3) .
C27 H27 0.9500 .
C28 C29 1.31(4) .
C28 H28 0.9500 .
C29 C30 1.40(5) .
C30 C31 1.43(5) .
C30 H30 0.9500 .
C31 H31 0.9500 .

loop_
_geom_hbond_atom_site_label_D
_geom_hbond_atom_site_label_H
_geom_hbond_atom_site_label_A
_geom_hbond_distance_DH
_geom_hbond_distance_HA
_geom_hbond_distance_DA
_geom_hbond_angle_DHA
_geom_hbond_site_symmetry_A
N2 H2 O6 0.88 2.20 2.92(2) 138.6 1_565
N5 H5N O7 0.88 2.08 2.89(3) 152.0 2_554

loop_
_geom_torsion_atom_site_label_1
_geom_torsion_atom_site_label_2
_geom_torsion_atom_site_label_3
_geom_torsion_atom_site_label_4
_geom_torsion
_geom_torsion_site_symmetry_1
_geom_torsion_site_symmetry_4
N4 Cd2 O1 C1 -157(21) . .
O3 Cd2 O1 C1 122(21) 2_554 .
N6 Cd2 O1 C1 22(21) 1_445 .
O5 Cd2 O1 C1 -68(21) . .
O4 Cd2 O1 C1 109(21) 2_554 .
O6 Cd2 O1 C1 -81(21) . .
N4 Cd2 O1 Cd1 94.2(8) . .
O3 Cd2 O1 Cd1 12.8(14) 2_554 .
N6 Cd2 O1 Cd1 -86.6(9) 1_445 .
O5 Cd2 O1 Cd1 -176.7(9) . .
O4 Cd2 O1 Cd1 0.4(8) 2_554 .
O6 Cd2 O1 Cd1 170.4(7) . .
O4 Cd1 O1 C1 -174(2) 2_554 .
O8 Cd1 O1 C1 -177(3) 2_454 .
N1 Cd1 O1 C1 99(3) . .
O2 Cd1 O1 C1 6(2) . .
N3 Cd1 O1 C1 -89(3) 1_445 .
O7 Cd1 O1 C1 -8(3) 2_454 .
C8 Cd1 O1 C1 -19(5) 2_454 .
O4 Cd1 O1 Cd2 -0.5(9) 2_554 .
O8 Cd1 O1 Cd2 -4(4) 2_454 .
N1 Cd1 O1 Cd2 -88.1(8) . .
O2 Cd1 O1 Cd2 178.8(14) . .
N3 Cd1 O1 Cd2 84.6(9) 1_445 .
O7 Cd1 O1 Cd2 165.7(6) 2_454 .
C8 Cd1 O1 Cd2 154(3) 2_454 .
O4 Cd1 O2 C1 -5(3) 2_554 .
O8 Cd1 O2 C1 175(2) 2_454 .
N1 Cd1 O2 C1 -93(3) . .
N3 Cd1 O2 C1 84(3) 1_445 .
O7 Cd1 O2 C1 166(3) 2_454 .
O1 Cd1 O2 C1 -6(3) . .
C8 Cd1 O2 C1 168(3) 2_454 .
N4 Cd2 O5 C5 -78(2) . .
O3 Cd2 O5 C5 7(2) 2_554 .
N6 Cd2 O5 C5 111(2) 1_445 .
O1 Cd2 O5 C5 -162(2) . .
O4 Cd2 O5 C5 -172(2) 2_554 .
O6 Cd2 O5 C5 7.5(19) . .
N4 Cd2 O6 C5 84(2) . .
O3 Cd2 O6 C5 172(2) 2_554 .
N6 Cd2 O6 C5 -90(2) 1_445 .
O5 Cd2 O6 C5 -7.6(19) . .
O1 Cd2 O6 C5 8(2) . .
O4 Cd2 O6 C5 172.1(19) 2_554 .
O4 Cd1 N1 C11 64(2) 2_554 .
O8 Cd1 N1 C11 -25(2) 2_454 .
O2 Cd1 N1 C11 -170(2) . .
N3 Cd1 N1 C11 37(7) 1_445 .
O7 Cd1 N1 C11 -77(2) 2_454 .
O1 Cd1 N1 C11 142(2) . .
C8 Cd1 N1 C11 -51(2) 2_454 .
O4 Cd1 N1 C15 -107(2) 2_554 .
O8 Cd1 N1 C15 163(2) 2_454 .
O2 Cd1 N1 C15 19(2) . .
N3 Cd1 N1 C15 -134(6) 1_445 .
O7 Cd1 N1 C15 112(2) 2_454 .
O1 Cd1 N1 C15 -29(2) . .
C8 Cd1 N1 C15 138(2) 2_454 .
O3 Cd2 N4 C22 -173.6(19) 2_554 .
N6 Cd2 N4 C22 48(6) 1_445 .
O5 Cd2 N4 C22 -31.7(18) . .
O1 Cd2 N4 C22 53.1(19) . .
O4 Cd2 N4 C22 132.2(18) 2_554 .
O6 Cd2 N4 C22 -86.0(19) . .
O3 Cd2 N4 C26 -1.1(18) 2_554 .
N6 Cd2 N4 C26 -139(5) 1_445 .
O5 Cd2 N4 C26 140.7(19) . .
O1 Cd2 N4 C26 -134.4(19) . .
O4 Cd2 N4 C26 -55.3(18) 2_554 .
O6 Cd2 N4 C26 86.5(18) . .
Cd1 O2 C1 O1 12(5) . .
Cd1 O2 C1 C2 -168(2) . .
Cd2 O1 C1 O2 -120(19) . .
Cd1 O1 C1 O2 -11(4) . .
Cd2 O1 C1 C2 60(22) . .
Cd1 O1 C1 C2 170(3) . .
O2 C1 C2 C3 -157(4) . .
O1 C1 C2 C3 23(6) . .
C1 C2 C3 C4 163(4) . .
Cd1 O4 C4 O3 -150(6) 2 .
Cd2 O4 C4 O3 8(3) 2 .
Cd1 O4 C4 C3 19(9) 2 .
Cd2 O4 C4 C3 177(2) 2 .
Cd2 O3 C4 O4 -8(3) 2 .
Cd2 O3 C4 C3 -176(3) 2 .
C2 C3 C4 O4 74(5) . .
C2 C3 C4 O3 -119(4) . .
Cd2 O6 C5 O5 13(3) . .
Cd2 O6 C5 C6 -158(3) . .
Cd2 O5 C5 O6 -14(3) . .
Cd2 O5 C5 C6 158(2) . .
O6 C5 C6 C7 4(5) . .
O5 C5 C6 C7 -168(3) . .
C5 C6 C7 C8 170(3) . .
Cd1 O8 C8 O7 -7(3) 2_655 .
Cd1 O8 C8 C7 167(2) 2_655 .
Cd1 O7 C8 O8 6(3) 2_655 .
Cd1 O7 C8 C7 -168(2) 2_655 .
C6 C7 C8 O8 -127(3) . .
C6 C7 C8 O7 47(4) . .
C6 C7 C8 Cd1 -52(12) . 2_655
C15 N1 C11 C12 2(5) . .
Cd1 N1 C11 C12 -170(3) . .
N1 C11 C12 C13 -11(6) . .
C11 C12 C13 C14 10(5) . .
C11 C12 C13 C21 -172(3) . .
C12 C13 C14 C15 -1(5) . .
C21 C13 C14 C15 -179(2) . .
C11 N1 C15 C14 7(4) . .
Cd1 N1 C15 C14 178.7(19) . .
C13 C14 C15 N1 -8(4) . .
C20 N3 C16 C17 6(4) . .
Cd1 N3 C16 C17 -171(2) 1_665 .
N3 C16 C17 C18 -8(4) . .
C16 C17 C18 C19 10(4) . .
C16 C17 C18 N2 -179(3) . .
C21 N2 C18 C19 161(3) . .
C21 N2 C18 C17 -10(5) . .
C17 C18 C19 C20 -9(4) . .
N2 C18 C19 C20 179(3) . .
C16 N3 C20 C19 -6(5) . .
Cd1 N3 C20 C19 171(2) 1_665 .
C18 C19 C20 N3 8(5) . .
C18 N2 C21 O10 11(4) . .
C18 N2 C21 C13 179(2) . .
C14 C13 C21 O10 178(3) . .
C12 C13 C21 O10 0(4) . .
C14 C13 C21 N2 10(4) . .
C12 C13 C21 N2 -168(3) . .
C26 N4 C22 C23 -2(4) . .
Cd2 N4 C22 C23 171(2) . .
N4 C22 C23 C24 -2(4) . .
C22 C23 C24 C25 6(4) . .
C22 C23 C24 C32 -177(2) . .
C23 C24 C25 C26 -6(4) . .
C32 C24 C25 C26 178(2) . .
C22 N4 C26 C25 2(3) . .
Cd2 N4 C26 C25 -170.8(16) . .
C24 C25 C26 N4 2(4) . .
C31 N6 C27 C28 5(4) . .
Cd2 N6 C27 C28 -177.0(17) 1_665 .
N6 C27 C28 C29 -4(4) . .
C27 C28 C29 C30 -3(4) . .
C27 C28 C29 N5 -178(2) . .
C32 N5 C29 C28 -177(2) . .
C32 N5 C29 C30 9(4) . .
C28 C29 C30 C31 9(4) . .
N5 C29 C30 C31 -177(2) . .
C27 N6 C31 C30 0(4) . .
Cd2 N6 C31 C30 -177(2) 1_665 .
C29 C30 C31 N6 -7(4) . .
C29 N5 C32 O9 -10(4) . .
C29 N5 C32 C24 180(2) . .
C25 C24 C32 O9 -166(3) . .
C23 C24 C32 O9 18(4) . .
C25 C24 C32 N5 5(4) . .
C23 C24 C32 N5 -171(2) . .
